data_1563922
loop_
_publ_author_name
'Chatterjee, Madhumita'
'Ghosh, Prabir'
'Hazari, Arijit Singha'
'Lahiri, Goutam Kumar'

_publ_section_title
;
 Probing electronic structures of redox-active ruthenium-quinonoids
 appended with polycyclic aromatic hydrocarbon (PAH) backbone
;
_journal_name_full 'Inorganica Chimica Acta'
_journal_page_first 343
_journal_page_last 351
_journal_paper_doi 10.1016/j.ica.2018.08.047
_journal_volume 483
_journal_year 2018
_chemical_formula_sum 'C26 H22 O6 Ru'
_chemical_formula_weight 531.50
_space_group_crystal_system orthorhombic
_space_group_IT_number 61
_space_group_name_Hall '-P 2ac 2ab'
_space_group_name_H-M_alt 'P b c a'
_atom_sites_solution_hydrogens geom
_audit_creation_method SHELXL-2017/1
_cell_angle_alpha 90
_cell_angle_beta 90
_cell_angle_gamma 90
_cell_formula_units_Z 8
_cell_length_a 7.589(5)
_cell_length_b 16.983(10)
_cell_length_c 33.58(2)
_cell_measurement_reflns_used 20521
_cell_measurement_temperature 150(2)
_cell_measurement_theta_max 31.8770
_cell_measurement_theta_min 2.13510
_cell_volume 4328(5)
_computing_cell_refinement 'CrystalClear-SM Expert 2.1 b28'
_computing_data_collection 'CrystalClear-SM Expert 2.1 b28 (Rigaku, 2013)'
_computing_data_reduction 'CrystalClear-SM Expert 2.1 b28'
_computing_molecular_graphics ORTEP
_computing_publication_material ORTEP
_computing_structure_refinement 'SHELXL-2017/1 (Sheldrick, 2017)'
_computing_structure_solution 'SHELXT 2014/4 (Sheldrick, 2014)'
_diffrn_ambient_temperature 150(2)
_diffrn_measured_fraction_theta_full 0.995
_diffrn_measured_fraction_theta_max 0.995
_diffrn_measurement_device_type 'Rigaku Saturn724+'
_diffrn_measurement_method \w
_diffrn_radiation_type MoK\a
_diffrn_radiation_wavelength 0.7107
_diffrn_reflns_av_R_equivalents 0.0815
_diffrn_reflns_av_unetI/netI 0.0655
_diffrn_reflns_Laue_measured_fraction_full 0.995
_diffrn_reflns_Laue_measured_fraction_max 0.995
_diffrn_reflns_limit_h_max 9
_diffrn_reflns_limit_h_min -9
_diffrn_reflns_limit_k_max 19
_diffrn_reflns_limit_k_min -20
_diffrn_reflns_limit_l_max 38
_diffrn_reflns_limit_l_min -39
_diffrn_reflns_number 18406
_diffrn_reflns_point_group_measured_fraction_full 0.995
_diffrn_reflns_point_group_measured_fraction_max 0.995
_diffrn_reflns_theta_full 24.998
_diffrn_reflns_theta_max 24.998
_diffrn_reflns_theta_min 3.002
_exptl_absorpt_coefficient_mu 0.767
_exptl_absorpt_correction_T_max 1.00000
_exptl_absorpt_correction_T_min 0.55246
_exptl_absorpt_correction_type numerical
_exptl_absorpt_process_details 'NUMABS (Rigaku, 1999)'
_exptl_crystal_colour green
_exptl_crystal_density_diffrn 1.631
_exptl_crystal_description plate
_exptl_crystal_F_000 2160
_exptl_crystal_size_max 0.470
_exptl_crystal_size_mid 0.060
_exptl_crystal_size_min 0.050
_refine_diff_density_max 0.771
_refine_diff_density_min -0.694
_refine_diff_density_rms 0.121
_refine_ls_extinction_coef .
_refine_ls_extinction_method none
_refine_ls_goodness_of_fit_ref 1.111
_refine_ls_hydrogen_treatment constr
_refine_ls_matrix_type full
_refine_ls_number_parameters 298
_refine_ls_number_reflns 3788
_refine_ls_number_restraints 0
_refine_ls_restrained_S_all 1.111
_refine_ls_R_factor_all 0.0725
_refine_ls_R_factor_gt 0.0572
_refine_ls_shift/su_max 0.002
_refine_ls_shift/su_mean 0.000
_refine_ls_structure_factor_coef Fsqd
_refine_ls_weighting_details 'w=1/[\s^2^(Fo^2^)+(0.0305P)^2^+16.5457P] where P=(Fo^2^+2Fc^2^)/3'
_refine_ls_weighting_scheme calc
_refine_ls_wR_factor_gt 0.1084
_refine_ls_wR_factor_ref 0.1169
_reflns_Friedel_coverage 0.000
_reflns_Friedel_fraction_full .
_reflns_Friedel_fraction_max .
_reflns_number_gt 3138
_reflns_number_total 3788
_reflns_threshold_expression 'I > 2\s(I)'
_cod_data_source_file 1.cif
_cod_data_source_block 1
_cod_depositor_comments
;
The following automatic conversions were performed:

data item '_exptl_absorpt_correction_type' value 'Numerical' was
changed to 'numerical' in accordance with the built-in table derived
from the CIF Core dictionary named 'cif_core.dic' version 2.4.5 last
updated on 2014-11-21.

Automatic conversion script
Id: cif_fix_values 8369 2020-08-20 11:38:08Z andrius 
;
_cod_database_code 1563922
_shelx_shelxl_version_number 2017/1
_shelx_space_group_comment
;
The symmetry employed for this shelxl refinement is uniquely defined
by the following loop, which should always be used as a source of
symmetry information in preference to the above space-group names.
They are only intended as comments.
;
_shelx_estimated_absorpt_t_min 0.715
_shelx_estimated_absorpt_t_max 0.963

loop_
_space_group_symop_operation_xyz
'x, y, z'
'-x+1/2, y+1/2, z'
'x, -y+1/2, z+1/2'
'-x+1/2, -y, z+1/2'
'-x, -y, -z'
'x-1/2, -y-1/2, -z'
'-x, y-1/2, -z-1/2'
'x-1/2, y, -z-1/2'

loop_
_atom_site_label
_atom_site_type_symbol
_atom_site_fract_x
_atom_site_fract_y
_atom_site_fract_z
_atom_site_U_iso_or_equiv
_atom_site_adp_type
_atom_site_occupancy
_atom_site_site_symmetry_order
_atom_site_calc_flag
_atom_site_refinement_flags_posn
_atom_site_refinement_flags_adp
_atom_site_refinement_flags_occupancy
_atom_site_disorder_assembly
_atom_site_disorder_group
Ru1 Ru 0.22608(6) 0.48736(2) 0.60156(2) 0.01296(15) Uani 1 1 d . . . . .
O1 O 0.1861(5) 0.46437(19) 0.65961(10) 0.0147(8) Uani 1 1 d . . . . .
O2 O 0.3210(5) 0.58708(19) 0.62518(9) 0.0150(8) Uani 1 1 d . . . . .
O3 O 0.2894(5) 0.5180(2) 0.54506(10) 0.0171(8) Uani 1 1 d . . . . .
O4 O -0.0194(5) 0.53300(19) 0.59677(10) 0.0157(8) Uani 1 1 d . . . . .
O5 O 0.1231(5) 0.38690(19) 0.57847(10) 0.0158(8) Uani 1 1 d . . . . .
O6 O 0.4679(5) 0.43960(19) 0.60657(10) 0.0159(8) Uani 1 1 d . . . . .
C1 C 0.2567(7) 0.5169(3) 0.68309(14) 0.0107(11) Uani 1 1 d . . . . .
C2 C 0.3296(7) 0.5853(3) 0.66356(14) 0.0136(12) Uani 1 1 d . . . . .
C3 C 0.4024(7) 0.6491(3) 0.68688(15) 0.0142(12) Uani 1 1 d . . . . .
C4 C 0.4656(8) 0.7181(3) 0.66891(15) 0.0155(12) Uani 1 1 d . . . . .
H4 H 0.462808 0.723442 0.640755 0.019 Uiso 1 1 calc R U . . .
C5 C 0.5317(8) 0.7783(3) 0.69212(16) 0.0193(13) Uani 1 1 d . . . . .
H5 H 0.569432 0.825866 0.679921 0.023 Uiso 1 1 calc R U . . .
C6 C 0.5436(8) 0.7700(3) 0.73305(16) 0.0187(13) Uani 1 1 d . . . . .
H6 H 0.596774 0.810494 0.748386 0.022 Uiso 1 1 calc R U . . .
C7 C 0.4782(7) 0.7026(3) 0.75226(15) 0.0124(11) Uani 1 1 d . . . . .
C8 C 0.4807(8) 0.6946(3) 0.79492(15) 0.0182(13) Uani 1 1 d . . . . .
H8 H 0.533295 0.734758 0.810615 0.022 Uiso 1 1 calc R U . . .
C9 C 0.4100(8) 0.6314(3) 0.81299(16) 0.0176(13) Uani 1 1 d . . . . .
H9 H 0.413517 0.627851 0.841216 0.021 Uiso 1 1 calc R U . . .
C10 C 0.3289(7) 0.5687(3) 0.79041(14) 0.0142(12) Uani 1 1 d . . . . .
C11 C 0.2511(7) 0.5034(3) 0.80895(15) 0.0175(12) Uani 1 1 d . . . . .
H11 H 0.250423 0.499700 0.837176 0.021 Uiso 1 1 calc R U . . .
C12 C 0.1746(8) 0.4438(3) 0.78614(15) 0.0181(13) Uani 1 1 d . . . . .
H12 H 0.120111 0.400332 0.799012 0.022 Uiso 1 1 calc R U . . .
C13 C 0.1774(8) 0.4473(3) 0.74514(16) 0.0201(13) Uani 1 1 d . . . . .
H13 H 0.127335 0.405669 0.730016 0.024 Uiso 1 1 calc R U . . .
C14 C 0.2530(7) 0.5114(3) 0.72567(15) 0.0132(11) Uani 1 1 d . . . . .
C15 C 0.3298(7) 0.5737(3) 0.74809(15) 0.0121(11) Uani 1 1 d . . . . .
C16 C 0.4050(7) 0.6414(3) 0.72893(14) 0.0126(11) Uani 1 1 d . . . . .
C17 C 0.1922(8) 0.5602(3) 0.52263(15) 0.0159(12) Uani 1 1 d . . . . .
C18 C 0.0232(9) 0.5870(3) 0.53205(16) 0.0239(14) Uani 1 1 d . . . . .
H18 H -0.032511 0.619001 0.512563 0.029 Uiso 1 1 calc R U . . .
C19 C -0.0740(8) 0.5724(3) 0.56656(15) 0.0175(13) Uani 1 1 d . . . . .
C20 C -0.2589(8) 0.6035(3) 0.57067(16) 0.0244(14) Uani 1 1 d . . . . .
H20A H -0.290873 0.632740 0.546566 0.029 Uiso 1 1 calc R U . . .
H20B H -0.340625 0.559430 0.574317 0.029 Uiso 1 1 calc R U . . .
H20C H -0.265422 0.638608 0.593781 0.029 Uiso 1 1 calc R U . . .
C21 C 0.2748(9) 0.5812(3) 0.48350(15) 0.0269(15) Uani 1 1 d . . . . .
H21A H 0.192808 0.613487 0.467986 0.032 Uiso 1 1 calc R U . . .
H21B H 0.383667 0.610813 0.488206 0.032 Uiso 1 1 calc R U . . .
H21C H 0.302098 0.532912 0.468734 0.032 Uiso 1 1 calc R U . . .
C22 C 0.2098(8) 0.3216(3) 0.57567(15) 0.0179(13) Uani 1 1 d . . . . .
C23 C 0.3839(8) 0.3099(3) 0.58767(16) 0.0205(13) Uani 1 1 d . . . . .
H23 H 0.427170 0.257504 0.585753 0.025 Uiso 1 1 calc R U . . .
C24 C 0.5017(8) 0.3659(3) 0.60214(14) 0.0165(12) Uani 1 1 d . . . . .
C25 C 0.6862(8) 0.3415(3) 0.61304(16) 0.0206(13) Uani 1 1 d . . . . .
H25A H 0.699804 0.284762 0.608741 0.025 Uiso 1 1 calc R U . . .
H25B H 0.770708 0.370060 0.596354 0.025 Uiso 1 1 calc R U . . .
H25C H 0.708145 0.353809 0.641117 0.025 Uiso 1 1 calc R U . . .
C26 C 0.1100(8) 0.2559(3) 0.55608(16) 0.0204(13) Uani 1 1 d . . . . .
H26A H 0.184093 0.208671 0.555085 0.025 Uiso 1 1 calc R U . . .
H26B H 0.003023 0.244598 0.571410 0.025 Uiso 1 1 calc R U . . .
H26C H 0.077569 0.271470 0.528952 0.025 Uiso 1 1 calc R U . . .

loop_
_atom_site_aniso_label
_atom_site_aniso_U_11
_atom_site_aniso_U_22
_atom_site_aniso_U_33
_atom_site_aniso_U_23
_atom_site_aniso_U_13
_atom_site_aniso_U_12
Ru1 0.0146(3) 0.0140(2) 0.0103(2) -0.00097(16) -0.00053(18) 0.00089(18)
O1 0.018(2) 0.0132(17) 0.0130(18) -0.0012(14) -0.0011(16) -0.0003(16)
O2 0.018(2) 0.0169(18) 0.0098(19) -0.0016(14) 0.0001(16) 0.0003(16)
O3 0.017(2) 0.0195(19) 0.0149(18) -0.0013(15) 0.0035(16) 0.0017(17)
O4 0.016(2) 0.0167(18) 0.0144(19) -0.0014(14) 0.0021(16) 0.0028(16)
O5 0.016(2) 0.0158(18) 0.0157(19) 0.0002(14) 0.0038(16) 0.0017(16)
O6 0.015(2) 0.0174(19) 0.0154(19) -0.0006(15) -0.0003(16) 0.0029(16)
C1 0.007(3) 0.011(2) 0.015(3) 0.0005(19) 0.000(2) 0.005(2)
C2 0.010(3) 0.018(3) 0.012(3) 0.003(2) 0.000(2) 0.004(2)
C3 0.009(3) 0.016(3) 0.017(3) -0.002(2) 0.001(2) 0.006(2)
C4 0.015(3) 0.017(3) 0.015(3) -0.002(2) 0.006(2) 0.003(2)
C5 0.021(4) 0.012(3) 0.025(3) 0.004(2) 0.004(3) 0.002(2)
C6 0.014(3) 0.016(3) 0.026(3) -0.006(2) 0.001(3) 0.000(2)
C7 0.009(3) 0.013(2) 0.016(3) -0.004(2) -0.001(2) 0.002(2)
C8 0.018(4) 0.020(3) 0.016(3) -0.005(2) -0.001(2) 0.004(2)
C9 0.014(3) 0.022(3) 0.017(3) 0.000(2) -0.004(2) 0.008(2)
C10 0.012(3) 0.019(3) 0.012(3) -0.002(2) -0.002(2) 0.010(2)
C11 0.017(3) 0.026(3) 0.010(3) 0.004(2) -0.001(2) 0.009(3)
C12 0.018(4) 0.021(3) 0.016(3) 0.010(2) 0.003(2) 0.006(2)
C13 0.025(4) 0.015(3) 0.020(3) 0.002(2) -0.006(3) 0.004(3)
C14 0.008(3) 0.014(2) 0.019(3) 0.000(2) 0.000(2) 0.007(2)
C15 0.006(3) 0.015(2) 0.015(3) -0.002(2) -0.001(2) 0.007(2)
C16 0.012(3) 0.014(2) 0.012(3) -0.003(2) 0.000(2) 0.006(2)
C17 0.019(4) 0.015(3) 0.013(3) -0.001(2) -0.004(2) -0.004(2)
C18 0.033(4) 0.020(3) 0.018(3) 0.004(2) -0.004(3) 0.002(3)
C19 0.023(4) 0.011(2) 0.018(3) -0.005(2) -0.006(3) -0.002(2)
C20 0.024(4) 0.026(3) 0.024(3) 0.000(2) -0.002(3) 0.007(3)
C21 0.037(4) 0.025(3) 0.019(3) -0.002(2) 0.002(3) -0.006(3)
C22 0.024(4) 0.017(3) 0.013(3) 0.001(2) 0.007(2) 0.000(3)
C23 0.023(4) 0.014(3) 0.024(3) 0.001(2) 0.001(3) 0.001(2)
C24 0.019(3) 0.026(3) 0.006(2) 0.008(2) 0.003(2) 0.003(2)
C25 0.015(4) 0.027(3) 0.020(3) 0.001(2) -0.001(2) -0.001(3)
C26 0.027(4) 0.017(3) 0.017(3) 0.001(2) 0.001(3) -0.003(3)

loop_
_atom_type_symbol
_atom_type_description
_atom_type_scat_dispersion_real
_atom_type_scat_dispersion_imag
_atom_type_scat_source
C C 0.0033 0.0016 'International Tables Vol C Tables 4.2.6.8 and 6.1.1.4'
H H 0.0000 0.0000 'International Tables Vol C Tables 4.2.6.8 and 6.1.1.4'
O O 0.0106 0.0060 'International Tables Vol C Tables 4.2.6.8 and 6.1.1.4'
Ru Ru -1.2594 0.8363 'International Tables Vol C Tables 4.2.6.8 and 6.1.1.4'

loop_
_geom_angle_atom_site_label_1
_geom_angle_atom_site_label_2
_geom_angle_atom_site_label_3
_geom_angle
_geom_angle_site_symmetry_1
_geom_angle_site_symmetry_3
O2 Ru1 O1 80.49(13) . .
O2 Ru1 O6 88.83(15) . .
O1 Ru1 O6 88.77(14) . .
O2 Ru1 O4 92.22(15) . .
O1 Ru1 O4 90.71(14) . .
O6 Ru1 O4 178.73(14) . .
O2 Ru1 O3 93.93(14) . .
O1 Ru1 O3 173.61(15) . .
O6 Ru1 O3 88.00(14) . .
O4 Ru1 O3 92.63(14) . .
O2 Ru1 O5 178.32(15) . .
O1 Ru1 O5 98.57(14) . .
O6 Ru1 O5 92.54(15) . .
O4 Ru1 O5 86.40(15) . .
O3 Ru1 O5 87.09(14) . .
C1 O1 Ru1 113.0(3) . .
C2 O2 Ru1 113.2(3) . .
C17 O3 Ru1 124.1(4) . .
C19 O4 Ru1 124.0(4) . .
C22 O5 Ru1 123.5(4) . .
C24 O6 Ru1 124.3(4) . .
O1 C1 C14 123.4(4) . .
O1 C1 C2 115.6(4) . .
C14 C1 C2 120.8(4) . .
O2 C2 C1 116.9(4) . .
O2 C2 C3 122.8(4) . .
C1 C2 C3 120.2(4) . .
C4 C3 C16 120.1(5) . .
C4 C3 C2 121.6(5) . .
C16 C3 C2 118.3(5) . .
C5 C4 C3 120.0(5) . .
C5 C4 H4 120.0 . .
C3 C4 H4 120.0 . .
C4 C5 C6 120.6(5) . .
C4 C5 H5 119.7 . .
C6 C5 H5 119.7 . .
C5 C6 C7 121.1(5) . .
C5 C6 H6 119.4 . .
C7 C6 H6 119.4 . .
C6 C7 C16 118.9(5) . .
C6 C7 C8 122.0(5) . .
C16 C7 C8 119.2(5) . .
C9 C8 C7 121.3(5) . .
C9 C8 H8 119.4 . .
C7 C8 H8 119.4 . .
C8 C9 C10 121.4(5) . .
C8 C9 H9 119.3 . .
C10 C9 H9 119.3 . .
C11 C10 C15 119.5(5) . .
C11 C10 C9 122.0(5) . .
C15 C10 C9 118.6(5) . .
C12 C11 C10 120.4(5) . .
C12 C11 H11 119.8 . .
C10 C11 H11 119.8 . .
C13 C12 C11 120.7(5) . .
C13 C12 H12 119.7 . .
C11 C12 H12 119.7 . .
C12 C13 C14 120.6(5) . .
C12 C13 H13 119.7 . .
C14 C13 H13 119.7 . .
C13 C14 C15 120.1(5) . .
C13 C14 C1 121.8(5) . .
C15 C14 C1 118.1(5) . .
C14 C15 C10 118.8(5) . .
C14 C15 C16 121.4(5) . .
C10 C15 C16 119.8(5) . .
C7 C16 C3 119.2(5) . .
C7 C16 C15 119.7(4) . .
C3 C16 C15 121.0(5) . .
O3 C17 C18 125.5(5) . .
O3 C17 C21 114.2(5) . .
C18 C17 C21 120.4(5) . .
C19 C18 C17 128.0(5) . .
C19 C18 H18 116.0 . .
C17 C18 H18 116.0 . .
O4 C19 C18 125.3(6) . .
O4 C19 C20 114.3(5) . .
C18 C19 C20 120.4(5) . .
C19 C20 H20A 109.5 . .
C19 C20 H20B 109.5 . .
H20A C20 H20B 109.5 . .
C19 C20 H20C 109.5 . .
H20A C20 H20C 109.5 . .
H20B C20 H20C 109.5 . .
C17 C21 H21A 109.5 . .
C17 C21 H21B 109.5 . .
H21A C21 H21B 109.5 . .
C17 C21 H21C 109.5 . .
H21A C21 H21C 109.5 . .
H21B C21 H21C 109.5 . .
O5 C22 C23 125.7(5) . .
O5 C22 C26 114.4(5) . .
C23 C22 C26 119.9(5) . .
C24 C23 C22 127.6(5) . .
C24 C23 H23 116.2 . .
C22 C23 H23 116.2 . .
O6 C24 C23 125.3(5) . .
O6 C24 C25 115.2(5) . .
C23 C24 C25 119.5(5) . .
C24 C25 H25A 109.5 . .
C24 C25 H25B 109.5 . .
H25A C25 H25B 109.5 . .
C24 C25 H25C 109.5 . .
H25A C25 H25C 109.5 . .
H25B C25 H25C 109.5 . .
C22 C26 H26A 109.5 . .
C22 C26 H26B 109.5 . .
H26A C26 H26B 109.5 . .
C22 C26 H26C 109.5 . .
H26A C26 H26C 109.5 . .
H26B C26 H26C 109.5 . .

loop_
_geom_bond_atom_site_label_1
_geom_bond_atom_site_label_2
_geom_bond_distance
_geom_bond_site_symmetry_2
Ru1 O2 2.004(3) .
Ru1 O1 2.011(3) .
Ru1 O6 2.014(4) .
Ru1 O4 2.024(4) .
Ru1 O3 2.025(4) .
Ru1 O5 2.030(4) .
O1 C1 1.306(6) .
O2 C2 1.291(6) .
O3 C17 1.275(6) .
O4 C19 1.284(6) .
O5 C22 1.293(6) .
O6 C24 1.285(6) .
C1 C14 1.433(7) .
C1 C2 1.444(7) .
C2 C3 1.447(7) .
C3 C4 1.402(7) .
C3 C16 1.418(7) .
C4 C5 1.380(7) .
C4 H4 0.9500 .
C5 C6 1.384(7) .
C5 H5 0.9500 .
C6 C7 1.404(7) .
C6 H6 0.9500 .
C7 C16 1.415(7) .
C7 C8 1.439(7) .
C8 C9 1.345(7) .
C8 H8 0.9500 .
C9 C10 1.444(7) .
C9 H9 0.9500 .
C10 C11 1.403(7) .
C10 C15 1.424(7) .
C11 C12 1.396(8) .
C11 H11 0.9500 .
C12 C13 1.378(7) .
C12 H12 0.9500 .
C13 C14 1.393(7) .
C13 H13 0.9500 .
C14 C15 1.423(7) .
C15 C16 1.436(7) .
C17 C18 1.397(8) .
C17 C21 1.499(7) .
C18 C19 1.396(8) .
C18 H18 0.9500 .
C19 C20 1.506(8) .
C20 H20A 0.9800 .
C20 H20B 0.9800 .
C20 H20C 0.9800 .
C21 H21A 0.9800 .
C21 H21B 0.9800 .
C21 H21C 0.9800 .
C22 C23 1.395(8) .
C22 C26 1.501(7) .
C23 C24 1.394(8) .
C23 H23 0.9500 .
C24 C25 1.506(8) .
C25 H25A 0.9800 .
C25 H25B 0.9800 .
C25 H25C 0.9800 .
C26 H26A 0.9800 .
C26 H26B 0.9800 .
C26 H26C 0.9800 .

loop_
_geom_torsion_atom_site_label_1
_geom_torsion_atom_site_label_2
_geom_torsion_atom_site_label_3
_geom_torsion_atom_site_label_4
_geom_torsion
_geom_torsion_site_symmetry_1
_geom_torsion_site_symmetry_2
_geom_torsion_site_symmetry_3
_geom_torsion_site_symmetry_4
Ru1 O1 C1 C14 -177.0(4) . . . .
Ru1 O1 C1 C2 7.3(6) . . . .
Ru1 O2 C2 C1 -5.4(6) . . . .
Ru1 O2 C2 C3 176.7(4) . . . .
O1 C1 C2 O2 -1.3(7) . . . .
C14 C1 C2 O2 -177.1(5) . . . .
O1 C1 C2 C3 176.6(5) . . . .
C14 C1 C2 C3 0.8(8) . . . .
O2 C2 C3 C4 1.3(9) . . . .
C1 C2 C3 C4 -176.5(5) . . . .
O2 C2 C3 C16 179.8(5) . . . .
C1 C2 C3 C16 2.0(8) . . . .
C16 C3 C4 C5 0.6(8) . . . .
C2 C3 C4 C5 179.0(5) . . . .
C3 C4 C5 C6 2.8(9) . . . .
C4 C5 C6 C7 -4.3(9) . . . .
C5 C6 C7 C16 2.3(8) . . . .
C5 C6 C7 C8 -176.6(5) . . . .
C6 C7 C8 C9 176.8(6) . . . .
C16 C7 C8 C9 -2.1(8) . . . .
C7 C8 C9 C10 0.1(9) . . . .
C8 C9 C10 C11 -178.5(5) . . . .
C8 C9 C10 C15 2.0(8) . . . .
C15 C10 C11 C12 -0.2(8) . . . .
C9 C10 C11 C12 -179.7(5) . . . .
C10 C11 C12 C13 1.3(9) . . . .
C11 C12 C13 C14 -1.5(9) . . . .
C12 C13 C14 C15 0.6(8) . . . .
C12 C13 C14 C1 -179.5(5) . . . .
O1 C1 C14 C13 2.0(8) . . . .
C2 C1 C14 C13 177.6(5) . . . .
O1 C1 C14 C15 -178.1(5) . . . .
C2 C1 C14 C15 -2.5(7) . . . .
C13 C14 C15 C10 0.5(8) . . . .
C1 C14 C15 C10 -179.4(5) . . . .
C13 C14 C15 C16 -178.5(5) . . . .
C1 C14 C15 C16 1.6(8) . . . .
C11 C10 C15 C14 -0.7(8) . . . .
C9 C10 C15 C14 178.8(5) . . . .
C11 C10 C15 C16 178.3(5) . . . .
C9 C10 C15 C16 -2.1(8) . . . .
C6 C7 C16 C3 1.1(8) . . . .
C8 C7 C16 C3 180.0(5) . . . .
C6 C7 C16 C15 -177.0(5) . . . .
C8 C7 C16 C15 1.9(8) . . . .
C4 C3 C16 C7 -2.5(8) . . . .
C2 C3 C16 C7 179.0(5) . . . .
C4 C3 C16 C15 175.6(5) . . . .
C2 C3 C16 C15 -2.9(8) . . . .
C14 C15 C16 C7 179.2(5) . . . .
C10 C15 C16 C7 0.2(8) . . . .
C14 C15 C16 C3 1.2(8) . . . .
C10 C15 C16 C3 -177.9(5) . . . .
Ru1 O3 C17 C18 -5.0(7) . . . .
Ru1 O3 C17 C21 174.5(3) . . . .
O3 C17 C18 C19 -1.4(9) . . . .
C21 C17 C18 C19 179.1(5) . . . .
Ru1 O4 C19 C18 2.8(7) . . . .
Ru1 O4 C19 C20 -177.3(3) . . . .
C17 C18 C19 O4 2.6(9) . . . .
C17 C18 C19 C20 -177.2(5) . . . .
Ru1 O5 C22 C23 -0.2(7) . . . .
Ru1 O5 C22 C26 -177.6(3) . . . .
O5 C22 C23 C24 -4.9(9) . . . .
C26 C22 C23 C24 172.4(5) . . . .
Ru1 O6 C24 C23 9.9(7) . . . .
Ru1 O6 C24 C25 -171.5(3) . . . .
C22 C23 C24 O6 -0.5(9) . . . .
C22 C23 C24 C25 -179.1(5) . . . .
